data_4028188
loop_
_publ_author_name
'Valerij A. Nikolaev'
'Murat B. Supurgibekov'
'Huw M. L. Davies'
'Joachim Sieler'
'Valerija M. Zakharova'

_publ_section_title
;
 Influence of an Internal Trifluoromethyl Group on the
 Rhodium(II)-Catalyzed Reactions of Vinyldiazocarbonyl Compounds
;
_journal_name_full 'Journal of Organic Chemistry'
_journal_page_first 4239
_journal_page_last 4244
_journal_paper_doi 10.1021/jo302726m
_journal_volume 78
_journal_year 2013
_chemical_formula_sum 'C18 H14 Cl F3 O4'
_chemical_formula_weight 386.74
_chemical_name_systematic
;
 ?
;
_space_group_IT_number 2
_symmetry_cell_setting triclinic
_symmetry_space_group_name_Hall '-P 1'
_symmetry_space_group_name_H-M 'P -1'
_atom_sites_solution_hydrogens geom
_atom_sites_solution_primary direct
_atom_sites_solution_secondary difmap
_audit_creation_method SHELXL-97
_cell_angle_alpha 82.600(10)
_cell_angle_beta 81.950(10)
_cell_angle_gamma 83.430(10)
_cell_formula_units_Z 4
_cell_length_a 7.1400(6)
_cell_length_b 13.0230(10)
_cell_length_c 19.2510(10)
_cell_measurement_reflns_used 8000
_cell_measurement_temperature 213(2)
_cell_measurement_theta_max 25
_cell_measurement_theta_min 3
_cell_volume 1749.2(2)
_computing_cell_refinement 'IPDS1 software (Fa.STOE)'
_computing_data_collection 'IPDS1 software (Fa.STOE)'
_computing_data_reduction 'IPDS1 software (Fa.STOE)'
_computing_molecular_graphics 'ORTEP3 for Windows(L.J.Farrugia)'
_computing_publication_material 'WINGX (L.J.Farrugia)'
_computing_structure_refinement 'SHELXL-97 (Sheldrick, 1997)'
_computing_structure_solution 'SHELXL-97 (Sheldrick, 1997)'
_diffrn_ambient_temperature 213(2)
_diffrn_measured_fraction_theta_full 0.917
_diffrn_measured_fraction_theta_max 0.917
_diffrn_measurement_device_type 'IPDS1-diffractometer (Fa.STOE)'
_diffrn_measurement_method Phi-scans
_diffrn_radiation_monochromator graphite
_diffrn_radiation_source 'fine-focus sealed tube'
_diffrn_radiation_type MoK\a
_diffrn_radiation_wavelength 0.71073
_diffrn_reflns_av_R_equivalents 0.0279
_diffrn_reflns_av_sigmaI/netI 0.0634
_diffrn_reflns_limit_h_max 8
_diffrn_reflns_limit_h_min -8
_diffrn_reflns_limit_k_max 15
_diffrn_reflns_limit_k_min -15
_diffrn_reflns_limit_l_max 23
_diffrn_reflns_limit_l_min -23
_diffrn_reflns_number 13181
_diffrn_reflns_theta_full 25.97
_diffrn_reflns_theta_max 25.97
_diffrn_reflns_theta_min 2.01
_exptl_absorpt_coefficient_mu 0.269
_exptl_absorpt_correction_T_max 0.9481
_exptl_absorpt_correction_T_min 0.8999
_exptl_crystal_colour Colourless
_exptl_crystal_density_diffrn 1.469
_exptl_crystal_description prism
_exptl_crystal_F_000 792
_exptl_crystal_size_max 0.40
_exptl_crystal_size_mid 0.20
_exptl_crystal_size_min 0.20
_refine_diff_density_max 0.351
_refine_diff_density_min -0.261
_refine_diff_density_rms 0.034
_refine_ls_extinction_method none
_refine_ls_goodness_of_fit_ref 0.766
_refine_ls_hydrogen_treatment constr
_refine_ls_matrix_type full
_refine_ls_number_parameters 469
_refine_ls_number_reflns 6284
_refine_ls_number_restraints 0
_refine_ls_restrained_S_all 0.766
_refine_ls_R_factor_all 0.0651
_refine_ls_R_factor_gt 0.0344
_refine_ls_shift/su_max 0.001
_refine_ls_shift/su_mean 0.000
_refine_ls_structure_factor_coef Fsqd
_refine_ls_weighting_details 'calc w=1/[\s^2^(Fo^2^)+(0.0436P)^2^+0.0000P] where P=(Fo^2^+2Fc^2^)/3'
_refine_ls_weighting_scheme calc
_refine_ls_wR_factor_gt 0.0740
_refine_ls_wR_factor_ref 0.0788
_reflns_number_gt 3520
_reflns_number_total 6284
_reflns_threshold_expression >2sigma(I)
_cod_data_source_file jo302726m_si_006.cif
_cod_data_source_block ip1_284a
_cod_depositor_comments
;
The following automatic conversions were performed:

'_refine_ls_hydrogen_treatment' value 'constrained' was replaced with
the value 'constr' as specified in the replacement file
'src/cod-tools/trunk/data/replacement-values/replacement_values.lst'.

Automatic conversion script
Id: cif_fix_values 5376 2017-05-30 11:51:03Z andrius 
;
_cod_database_code 4028188

loop_
_symmetry_equiv_pos_as_xyz
'x, y, z'
'-x, -y, -z'

loop_
_atom_site_label
_atom_site_type_symbol
_atom_site_fract_x
_atom_site_fract_y
_atom_site_fract_z
_atom_site_U_iso_or_equiv
_atom_site_adp_type
_atom_site_occupancy
_atom_site_symmetry_multiplicity
_atom_site_calc_flag
_atom_site_refinement_flags
C1A C -0.2935(3) -0.09672(16) -0.39195(9) 0.0403(5) Uani 1 1 d .
C1B C -0.4335(3) 0.32478(17) -0.11197(9) 0.0414(5) Uani 1 1 d .
C2A C -0.4781(3) -0.14816(15) -0.38145(9) 0.0380(5) Uani 1 1 d .
H2A H -0.5708 -0.1167 -0.4137 0.046 Uiso 1 1 calc R
C2B C -0.2206(3) 0.29363(16) -0.12572(9) 0.0382(5) Uani 1 1 d .
H2B H -0.1443 0.3195 -0.0937 0.046 Uiso 1 1 calc R
C3A C -0.4372(3) -0.07631(15) -0.33001(8) 0.0372(5) Uani 1 1 d .
C3B C -0.3161(3) 0.37718(16) -0.17420(9) 0.0390(5) Uani 1 1 d .
C4A C -0.5107(3) 0.04229(17) -0.34903(10) 0.0491(5) Uani 1 1 d .
C4B C -0.3249(3) 0.49143(18) -0.15267(10) 0.0520(6) Uani 1 1 d .
C5A C -0.3432(4) 0.10151(18) -0.34388(12) 0.0625(7) Uani 1 1 d .
H5A H -0.3313 0.1422 -0.3081 0.075 Uiso 1 1 calc R
C5B C -0.5287(4) 0.5376(2) -0.15590(12) 0.0651(7) Uani 1 1 d .
H5B H -0.5727 0.5894 -0.1902 0.078 Uiso 1 1 calc R
C6A C -0.2182(4) 0.08504(19) -0.39896(12) 0.0648(7) Uani 1 1 d .
H6A H -0.1006 0.1127 -0.4115 0.078 Uiso 1 1 calc R
C6B C -0.6321(4) 0.4912(2) -0.10157(12) 0.0675(7) Uani 1 1 d .
H6B H -0.7640 0.5035 -0.0887 0.081 Uiso 1 1 calc R
C7A C -0.3043(3) 0.01129(18) -0.43842(10) 0.0532(6) Uani 1 1 d .
H7A H -0.2529 0.0102 -0.4889 0.064 Uiso 1 1 calc R
C7B C -0.4937(3) 0.41391(19) -0.06401(10) 0.0547(6) Uani 1 1 d .
H7B H -0.5365 0.3912 -0.0138 0.066 Uiso 1 1 calc R
C8A C -0.1031(3) -0.1567(2) -0.39285(11) 0.0533(6) Uani 1 1 d .
C8B C -0.5730(3) 0.2484(2) -0.11261(11) 0.0549(6) Uani 1 1 d .
C9A C -0.4915(3) -0.26026(17) -0.35768(9) 0.0416(5) Uani 1 1 d .
C9B C -0.1482(3) 0.18898(17) -0.14759(10) 0.0436(5) Uani 1 1 d .
C10A C -0.6694(4) -0.3994(2) -0.36722(14) 0.0739(7) Uani 1 1 d .
H10A H -0.7681 -0.4149 -0.3930 0.111 Uiso 1 1 calc R
H10B H -0.7131 -0.4078 -0.3170 0.111 Uiso 1 1 calc R
H10C H -0.5561 -0.4465 -0.3771 0.111 Uiso 1 1 calc R
C10B C -0.0476(5) 0.0171(2) -0.10440(15) 0.0920(9) Uani 1 1 d .
H10D H -0.0309 -0.0253 -0.0600 0.138 Uiso 1 1 calc R
H10E H 0.0734 0.0179 -0.1344 0.138 Uiso 1 1 calc R
H10F H -0.1379 -0.0117 -0.1279 0.138 Uiso 1 1 calc R
C11A C -0.4098(3) -0.10953(17) -0.25381(9) 0.0428(5) Uani 1 1 d .
C11B C -0.3416(3) 0.36930(17) -0.25011(9) 0.0450(5) Uani 1 1 d .
C12A C -0.5676(3) -0.15114(16) -0.20369(9) 0.0376(5) Uani 1 1 d .
C12B C -0.1779(3) 0.37144(16) -0.30621(9) 0.0387(5) Uani 1 1 d .
C13A C -0.5438(3) -0.17277(17) -0.13221(9) 0.0474(5) Uani 1 1 d .
H13A H -0.4296 -0.1602 -0.1172 0.057 Uiso 1 1 calc R
C13B C -0.2113(3) 0.37510(17) -0.37630(9) 0.0482(5) Uani 1 1 d .
H13B H -0.3367 0.3774 -0.3866 0.058 Uiso 1 1 calc R
C14A C -0.6852(3) -0.21224(18) -0.08359(10) 0.0499(6) Uani 1 1 d .
H14A H -0.6690 -0.2253 -0.0355 0.060 Uiso 1 1 calc R
C14B C -0.0641(3) 0.37538(19) -0.43050(10) 0.0536(6) Uani 1 1 d .
H14B H -0.0885 0.3784 -0.4775 0.064 Uiso 1 1 calc R
C15A C -0.8512(3) -0.23251(17) -0.10597(9) 0.0446(5) Uani 1 1 d .
C15B C 0.1193(3) 0.37114(17) -0.41530(10) 0.0485(5) Uani 1 1 d .
C16A C -0.8799(3) -0.21111(17) -0.17560(9) 0.0451(5) Uani 1 1 d .
H16A H -0.9944 -0.2243 -0.1901 0.054 Uiso 1 1 calc R
C16B C 0.1571(3) 0.36737(17) -0.34677(10) 0.0473(5) Uani 1 1 d .
H16B H 0.2830 0.3647 -0.3369 0.057 Uiso 1 1 calc R
C17A C -0.7390(3) -0.17002(16) -0.22404(9) 0.0406(5) Uani 1 1 d .
H17A H -0.7589 -0.1545 -0.2717 0.049 Uiso 1 1 calc R
C17B C 0.0086(3) 0.36751(17) -0.29285(9) 0.0436(5) Uani 1 1 d .
H17B H 0.0343 0.3649 -0.2460 0.052 Uiso 1 1 calc R
C18A C -0.7055(3) 0.0798(2) -0.31584(13) 0.0678(7) Uani 1 1 d .
H18A H -0.7964 0.0338 -0.3236 0.102 Uiso 1 1 calc R
H18B H -0.7412 0.1497 -0.3369 0.102 Uiso 1 1 calc R
H18C H -0.7048 0.0799 -0.2655 0.102 Uiso 1 1 calc R
C18B C -0.1677(4) 0.5563(2) -0.18408(12) 0.0697(7) Uani 1 1 d .
H18D H -0.0463 0.5167 -0.1781 0.105 Uiso 1 1 calc R
H18E H -0.1787 0.6185 -0.1605 0.105 Uiso 1 1 calc R
H18F H -0.1762 0.5756 -0.2340 0.105 Uiso 1 1 calc R
O1A O -0.5017(2) 0.04569(11) -0.42469(7) 0.0533(4) Uani 1 1 d .
O1B O -0.3264(2) 0.46771(12) -0.07703(7) 0.0572(4) Uani 1 1 d .
O2A O -0.6259(2) -0.29346(11) -0.38886(7) 0.0526(4) Uani 1 1 d .
O2B O -0.1187(2) 0.12235(13) -0.09087(7) 0.0658(4) Uani 1 1 d .
O3A O -0.4065(2) -0.31421(12) -0.31478(8) 0.0632(4) Uani 1 1 d .
O3B O -0.1188(2) 0.16580(13) -0.20633(7) 0.0660(4) Uani 1 1 d .
O4A O -0.2628(2) -0.09420(14) -0.23364(7) 0.0657(5) Uani 1 1 d .
O4B O -0.5015(2) 0.36717(16) -0.26391(7) 0.0779(6) Uani 1 1 d .
F1A F 0.03548(18) -0.09431(13) -0.39806(9) 0.0925(5) Uani 1 1 d .
F1B F -0.74711(17) 0.29433(13) -0.12202(7) 0.0797(4) Uani 1 1 d .
F2A F -0.07389(18) -0.22351(14) -0.33742(8) 0.0917(5) Uani 1 1 d .
F2B F -0.59527(19) 0.18935(12) -0.05013(7) 0.0771(4) Uani 1 1 d .
F3A F -0.0619(2) -0.20724(16) -0.44882(9) 0.1081(6) Uani 1 1 d .
F3B F -0.52541(19) 0.18298(12) -0.16116(7) 0.0780(4) Uani 1 1 d .
Cl1A Cl -1.02731(8) -0.28426(6) -0.04473(3) 0.0718(2) Uani 1 1 d .
Cl1B Cl 0.30833(9) 0.36991(6) -0.48251(3) 0.0790(2) Uani 1 1 d .

loop_
_atom_site_aniso_label
_atom_site_aniso_U_11
_atom_site_aniso_U_22
_atom_site_aniso_U_33
_atom_site_aniso_U_23
_atom_site_aniso_U_13
_atom_site_aniso_U_12
C1A 0.0412(11) 0.0455(14) 0.0357(9) -0.0034(8) -0.0052(8) -0.0114(10)
C1B 0.0417(11) 0.0467(15) 0.0360(9) -0.0131(8) -0.0027(8) 0.0008(10)
C2A 0.0415(11) 0.0369(13) 0.0364(9) -0.0012(8) -0.0083(8) -0.0066(10)
C2B 0.0418(11) 0.0379(14) 0.0361(9) -0.0105(8) -0.0065(8) 0.0004(10)
C3A 0.0416(10) 0.0367(13) 0.0350(9) -0.0028(8) -0.0107(8) -0.0054(10)
C3B 0.0421(11) 0.0433(14) 0.0334(9) -0.0103(8) -0.0095(8) 0.0009(10)
C4A 0.0635(14) 0.0391(15) 0.0477(11) -0.0043(9) -0.0169(10) -0.0058(12)
C4B 0.0744(15) 0.0427(15) 0.0400(11) -0.0086(9) -0.0146(10) 0.0025(12)
C5A 0.0917(18) 0.0415(16) 0.0607(14) -0.0035(11) -0.0248(13) -0.0186(14)
C5B 0.0849(18) 0.0501(17) 0.0564(14) -0.0110(11) -0.0169(13) 0.0248(14)
C6A 0.0803(17) 0.0568(18) 0.0628(14) 0.0087(12) -0.0191(13) -0.0351(15)
C6B 0.0714(16) 0.068(2) 0.0576(14) -0.0188(13) -0.0063(12) 0.0268(14)
C7A 0.0614(14) 0.0581(17) 0.0420(11) 0.0025(10) -0.0084(10) -0.0204(13)
C7B 0.0680(15) 0.0540(17) 0.0396(11) -0.0144(10) -0.0013(10) 0.0085(13)
C8A 0.0459(13) 0.0688(18) 0.0460(12) -0.0082(11) -0.0007(9) -0.0133(12)
C8B 0.0433(13) 0.0728(19) 0.0468(12) -0.0123(11) 0.0028(9) -0.0022(12)
C9A 0.0424(11) 0.0449(15) 0.0375(10) -0.0080(9) -0.0015(8) -0.0043(11)
C9B 0.0442(11) 0.0462(15) 0.0414(11) -0.0084(10) -0.0053(8) -0.0047(10)
C10A 0.0874(18) 0.0458(17) 0.0929(18) -0.0059(13) -0.0131(14) -0.0256(15)
C10B 0.137(3) 0.046(2) 0.0893(19) -0.0121(14) -0.0295(18) 0.0293(19)
C11A 0.0430(11) 0.0477(14) 0.0391(10) -0.0057(9) -0.0116(9) -0.0018(10)
C11B 0.0449(12) 0.0533(16) 0.0398(10) -0.0113(9) -0.0121(9) -0.0025(11)
C12A 0.0411(11) 0.0383(13) 0.0337(9) -0.0057(8) -0.0092(8) 0.0021(10)
C12B 0.0432(11) 0.0408(14) 0.0342(9) -0.0084(8) -0.0097(8) -0.0027(10)
C13A 0.0507(12) 0.0536(16) 0.0394(10) -0.0067(9) -0.0129(9) -0.0013(11)
C13B 0.0484(12) 0.0612(16) 0.0374(10) -0.0115(9) -0.0124(9) -0.0006(11)
C14A 0.0572(13) 0.0575(16) 0.0338(10) -0.0044(9) -0.0080(9) 0.0010(12)
C14B 0.0605(14) 0.0685(18) 0.0338(10) -0.0126(10) -0.0104(9) -0.0018(12)
C15A 0.0486(12) 0.0440(15) 0.0385(10) -0.0066(9) -0.0018(8) 0.0046(10)
C15B 0.0535(13) 0.0496(15) 0.0428(11) -0.0069(9) -0.0026(9) -0.0098(11)
C16A 0.0396(11) 0.0518(15) 0.0440(11) -0.0082(9) -0.0069(9) -0.0003(10)
C16B 0.0434(11) 0.0499(15) 0.0509(11) -0.0053(10) -0.0094(9) -0.0103(11)
C17A 0.0422(11) 0.0460(14) 0.0331(9) -0.0044(8) -0.0076(8) 0.0010(10)
C17B 0.0487(12) 0.0480(15) 0.0374(10) -0.0063(9) -0.0110(9) -0.0105(11)
C18A 0.0758(17) 0.0484(18) 0.0789(16) -0.0139(12) -0.0172(13) 0.0114(14)
C18B 0.0988(19) 0.0525(17) 0.0631(14) -0.0091(11) -0.0184(13) -0.0173(15)
O1A 0.0704(10) 0.0438(10) 0.0475(8) 0.0049(6) -0.0211(7) -0.0083(8)
O1B 0.0847(11) 0.0478(11) 0.0421(8) -0.0174(7) -0.0173(7) 0.0052(9)
O2A 0.0560(9) 0.0414(10) 0.0642(9) -0.0040(7) -0.0149(7) -0.0145(8)
O2B 0.0980(12) 0.0435(12) 0.0536(9) -0.0095(7) -0.0196(8) 0.0187(9)
O3A 0.0765(11) 0.0480(11) 0.0651(9) 0.0077(8) -0.0266(8) -0.0013(9)
O3B 0.0971(12) 0.0532(11) 0.0459(8) -0.0188(7) 0.0021(8) 0.0011(9)
O4A 0.0504(9) 0.1020(14) 0.0490(8) 0.0013(8) -0.0196(7) -0.0212(9)
O4B 0.0432(9) 0.1485(19) 0.0480(8) -0.0226(9) -0.0134(7) -0.0124(10)
F1A 0.0470(8) 0.0932(13) 0.1400(13) -0.0142(10) -0.0096(8) -0.0208(9)
F1B 0.0413(7) 0.1117(13) 0.0849(9) -0.0102(8) -0.0065(6) -0.0053(8)
F2A 0.0551(8) 0.1054(14) 0.0950(10) 0.0275(9) 0.0005(7) 0.0188(8)
F2B 0.0743(9) 0.0844(12) 0.0690(8) 0.0049(7) 0.0020(7) -0.0212(8)
F3A 0.0730(10) 0.1565(18) 0.1051(12) -0.0821(12) -0.0112(8) 0.0207(10)
F3B 0.0706(9) 0.0888(12) 0.0835(9) -0.0437(8) 0.0074(7) -0.0290(8)
Cl1A 0.0629(4) 0.1001(6) 0.0478(3) -0.0001(3) 0.0082(2) -0.0160(4)
Cl1B 0.0658(4) 0.1125(6) 0.0582(3) -0.0220(3) 0.0124(3) -0.0180(4)

loop_
_atom_type_symbol
_atom_type_description
_atom_type_scat_dispersion_real
_atom_type_scat_dispersion_imag
_atom_type_scat_source
C C 0.0033 0.0016 'International Tables Vol C Tables 4.2.6.8 and 6.1.1.4'
H H 0.0000 0.0000 'International Tables Vol C Tables 4.2.6.8 and 6.1.1.4'
O O 0.0106 0.0060 'International Tables Vol C Tables 4.2.6.8 and 6.1.1.4'
F F 0.0171 0.0103 'International Tables Vol C Tables 4.2.6.8 and 6.1.1.4'
Cl Cl 0.1484 0.1585 'International Tables Vol C Tables 4.2.6.8 and 6.1.1.4'

loop_
_geom_angle_atom_site_label_1
_geom_angle_atom_site_label_2
_geom_angle_atom_site_label_3
_geom_angle
C8A C1A C3A 128.54(16)
C8A C1A C2A 123.06(18)
C3A C1A C2A 60.75(12)
C8A C1A C7A 116.65(16)
C3A C1A C7A 101.87(17)
C2A C1A C7A 113.49(16)
C8B C1B C3B 127.42(15)
C8B C1B C2B 120.93(19)
C3B C1B C2B 59.79(12)
C8B C1B C7B 117.42(17)
C3B C1B C7B 102.70(16)
C2B C1B C7B 115.48(16)
C9A C2A C1A 123.90(17)
C9A C2A C3A 119.86(15)
C1A C2A C3A 58.58(11)
C9A C2A H2A 114.4
C1A C2A H2A 114.4
C3A C2A H2A 114.4
C9B C2B C3B 122.11(15)
C9B C2B C1B 120.37(16)
C3B C2B C1B 59.28(13)
C9B C2B H2B 114.7
C3B C2B H2B 114.7
C1B C2B H2B 114.7
C1A C3A C11A 125.17(17)
C1A C3A C2A 60.67(12)
C11A C3A C2A 125.05(17)
C1A C3A C4A 102.32(15)
C11A C3A C4A 116.10(16)
C2A C3A C4A 114.17(14)
C1B C3B C2B 60.94(12)
C1B C3B C11B 123.42(16)
C2B C3B C11B 125.74(17)
C1B C3B C4B 101.41(14)
C2B C3B C4B 114.71(14)
C11B C3B C4B 116.16(16)
O1A C4A C18A 111.66(17)
O1A C4A C5A 100.76(16)
C18A C4A C5A 119.5(2)
O1A C4A C3A 99.76(15)
C18A C4A C3A 117.56(18)
C5A C4A C3A 104.62(17)
O1B C4B C18B 111.20(17)
O1B C4B C5B 100.25(17)
C18B C4B C5B 118.8(2)
O1B C4B C3B 99.88(15)
C18B C4B C3B 118.17(19)
C5B C4B C3B 105.53(17)
C6A C5A C4A 106.8(2)
C6A C5A H5A 126.6
C4A C5A H5A 126.6
C6B C5B C4B 106.8(2)
C6B C5B H5B 126.6
C4B C5B H5B 126.6
C5A C6A C7A 105.33(19)
C5A C6A H6A 127.3
C7A C6A H6A 127.3
C5B C6B C7B 105.4(2)
C5B C6B H6B 127.3
C7B C6B H6B 127.3
O1A C7A C6A 100.82(19)
O1A C7A C1A 101.37(15)
C6A C7A C1A 105.92(15)
O1A C7A H7A 115.6
C6A C7A H7A 115.6
C1A C7A H7A 115.6
O1B C7B C6B 101.14(19)
O1B C7B C1B 100.54(16)
C6B C7B C1B 106.53(16)
O1B C7B H7B 115.5
C6B C7B H7B 115.5
C1B C7B H7B 115.5
F2A C8A F3A 107.5(2)
F2A C8A F1A 103.84(17)
F3A C8A F1A 104.52(17)
F2A C8A C1A 117.06(17)
F3A C8A C1A 111.21(17)
F1A C8A C1A 111.8(2)
F3B C8B F2B 106.3(2)
F3B C8B F1B 106.83(17)
F2B C8B F1B 105.35(16)
F3B C8B C1B 114.82(17)
F2B C8B C1B 110.34(16)
F1B C8B C1B 112.6(2)
O3A C9A O2A 123.29(19)
O3A C9A C2A 127.56(18)
O2A C9A C2A 109.04(16)
O3B C9B O2B 123.5(2)
O3B C9B C2B 126.81(19)
O2B C9B C2B 109.73(16)
O2A C10A H10A 109.5
O2A C10A H10B 109.5
H10A C10A H10B 109.5
O2A C10A H10C 109.5
H10A C10A H10C 109.5
H10B C10A H10C 109.5
O2B C10B H10D 109.5
O2B C10B H10E 109.5
H10D C10B H10E 109.5
O2B C10B H10F 109.5
H10D C10B H10F 109.5
H10E C10B H10F 109.5
O4A C11A C12A 121.07(16)
O4A C11A C3A 118.87(17)
C12A C11A C3A 119.83(16)
O4B C11B C12B 121.08(16)
O4B C11B C3B 118.00(17)
C12B C11B C3B 120.79(16)
C17A C12A C13A 118.10(17)
C17A C12A C11A 123.37(15)
C13A C12A C11A 118.53(16)
C17B C12B C13B 118.00(17)
C17B C12B C11B 123.32(15)
C13B C12B C11B 118.66(17)
C14A C13A C12A 120.85(18)
C14A C13A H13A 119.6
C12A C13A H13A 119.6
C14B C13B C12B 121.15(18)
C14B C13B H13B 119.4
C12B C13B H13B 119.4
C13A C14A C15A 119.42(17)
C13A C14A H14A 120.3
C15A C14A H14A 120.3
C13B C14B C15B 119.30(17)
C13B C14B H14B 120.3
C15B C14B H14B 120.3
C16A C15A C14A 121.19(18)
C16A C15A Cl1A 119.57(15)
C14A C15A Cl1A 119.24(14)
C14B C15B C16B 120.99(19)
C14B C15B Cl1B 120.37(15)
C16B C15B Cl1B 118.64(16)
C15A C16A C17A 119.23(18)
C15A C16A H16A 120.4
C17A C16A H16A 120.4
C17B C16B C15B 119.28(18)
C17B C16B H16B 120.4
C15B C16B H16B 120.4
C16A C17A C12A 121.17(16)
C16A C17A H17A 119.4
C12A C17A H17A 119.4
C16B C17B C12B 121.28(17)
C16B C17B H17B 119.4
C12B C17B H17B 119.4
C4A C18A H18A 109.5
C4A C18A H18B 109.5
H18A C18A H18B 109.5
C4A C18A H18C 109.5
H18A C18A H18C 109.5
H18B C18A H18C 109.5
C4B C18B H18D 109.5
C4B C18B H18E 109.5
H18D C18B H18E 109.5
C4B C18B H18F 109.5
H18D C18B H18F 109.5
H18E C18B H18F 109.5
C7A O1A C4A 97.03(14)
C7B O1B C4B 97.01(14)
C9A O2A C10A 116.56(17)
C9B O2B C10B 115.67(18)

loop_
_geom_bond_atom_site_label_1
_geom_bond_atom_site_label_2
_geom_bond_distance
C1A C8A 1.488(3)
C1A C3A 1.491(3)
C1A C2A 1.523(2)
C1A C7A 1.567(3)
C1B C8B 1.488(3)
C1B C3B 1.498(3)
C1B C2B 1.523(3)
C1B C7B 1.561(3)
C2A C9A 1.482(3)
C2A C3A 1.524(2)
C2A H2A 0.9900
C2B C9B 1.492(3)
C2B C3B 1.505(3)
C2B H2B 0.9900
C3A C11A 1.508(2)
C3A C4A 1.587(3)
C3B C11B 1.516(2)
C3B C4B 1.587(3)
C4A O1A 1.444(2)
C4A C18A 1.502(3)
C4A C5A 1.516(3)
C4B O1B 1.448(2)
C4B C18B 1.494(3)
C4B C5B 1.516(3)
C5A C6A 1.310(3)
C5A H5A 0.9400
C5B C6B 1.314(3)
C5B H5B 0.9400
C6A C7A 1.527(3)
C6A H6A 0.9400
C6B C7B 1.516(3)
C6B H6B 0.9400
C7A O1A 1.428(3)
C7A H7A 0.9900
C7B O1B 1.429(3)
C7B H7B 0.9900
C8A F2A 1.312(2)
C8A F3A 1.315(2)
C8A F1A 1.336(2)
C8B F3B 1.328(2)
C8B F2B 1.341(2)
C8B F1B 1.342(2)
C9A O3A 1.199(2)
C9A O2A 1.339(2)
C9B O3B 1.192(2)
C9B O2B 1.330(2)
C10A O2A 1.444(3)
C10A H10A 0.9700
C10A H10B 0.9700
C10A H10C 0.9700
C10B O2B 1.449(3)
C10B H10D 0.9700
C10B H10E 0.9700
C10B H10F 0.9700
C11A O4A 1.214(2)
C11A C12A 1.481(3)
C11B O4B 1.212(2)
C11B C12B 1.476(3)
C12A C17A 1.393(2)
C12A C13A 1.399(2)
C12B C17B 1.386(3)
C12B C13B 1.397(2)
C13A C14A 1.375(3)
C13A H13A 0.9400
C13B C14B 1.373(3)
C13B H13B 0.9400
C14A C15A 1.380(3)
C14A H14A 0.9400
C14B C15B 1.375(3)
C14B H14B 0.9400
C15A C16A 1.373(3)
C15A Cl1A 1.732(2)
C15B C16B 1.377(3)
C15B Cl1B 1.734(2)
C16A C17A 1.379(3)
C16A H16A 0.9400
C16B C17B 1.376(3)
C16B H16B 0.9400
C17A H17A 0.9400
C17B H17B 0.9400
C18A H18A 0.9700
C18A H18B 0.9700
C18A H18C 0.9700
C18B H18D 0.9700
C18B H18E 0.9700
C18B H18F 0.9700

loop_
_geom_torsion_atom_site_label_1
_geom_torsion_atom_site_label_2
_geom_torsion_atom_site_label_3
_geom_torsion_atom_site_label_4
_geom_torsion
C8A C1A C2A C9A 12.2(3)
C3A C1A C2A C9A -107.00(19)
C7A C1A C2A C9A 162.22(16)
C8A C1A C2A C3A 119.2(2)
C7A C1A C2A C3A -90.78(18)
C8B C1B C2B C9B 6.5(3)
C3B C1B C2B C9B -111.62(18)
C7B C1B C2B C9B 158.13(17)
C8B C1B C2B C3B 118.09(19)
C7B C1B C2B C3B -90.25(18)
C8A C1A C3A C11A 3.5(3)
C2A C1A C3A C11A 114.2(2)
C7A C1A C3A C11A -135.36(18)
C8A C1A C3A C2A -110.7(2)
C7A C1A C3A C2A 110.44(15)
C8A C1A C3A C4A 138.3(2)
C2A C1A C3A C4A -110.98(15)
C7A C1A C3A C4A -0.54(16)
C9A C2A C3A C1A 113.76(19)
C9A C2A C3A C11A -0.6(3)
C1A C2A C3A C11A -114.4(2)
C9A C2A C3A C4A -155.31(17)
C1A C2A C3A C4A 90.92(17)
C8B C1B C3B C2B -107.7(2)
C7B C1B C3B C2B 112.27(16)
C8B C1B C3B C11B 8.1(3)
C2B C1B C3B C11B 115.7(2)
C7B C1B C3B C11B -132.02(19)
C8B C1B C3B C4B 140.3(2)
C2B C1B C3B C4B -112.07(15)
C7B C1B C3B C4B 0.20(18)
C9B C2B C3B C1B 108.74(19)
C9B C2B C3B C11B -3.4(3)
C1B C2B C3B C11B -112.1(2)
C9B C2B C3B C4B -161.64(17)
C1B C2B C3B C4B 89.62(17)
C1A C3A C4A O1A 35.13(16)
C11A C3A C4A O1A 174.92(15)
C2A C3A C4A O1A -28.03(19)
C1A C3A C4A C18A 155.94(17)
C11A C3A C4A C18A -64.3(2)
C2A C3A C4A C18A 92.8(2)
C1A C3A C4A C5A -68.79(18)
C11A C3A C4A C5A 71.0(2)
C2A C3A C4A C5A -131.95(17)
C1B C3B C4B O1B 34.77(18)
C2B C3B C4B O1B -28.3(2)
C11B C3B C4B O1B 171.24(16)
C1B C3B C4B C18B 155.40(18)
C2B C3B C4B C18B 92.3(2)
C11B C3B C4B C18B -68.1(2)
C1B C3B C4B C5B -68.88(18)
C2B C3B C4B C5B -131.96(17)
C11B C3B C4B C5B 67.6(2)
O1A C4A C5A C6A -30.1(2)
C18A C4A C5A C6A -152.7(2)
C3A C4A C5A C6A 73.1(2)
O1B C4B C5B C6B -31.1(2)
C18B C4B C5B C6B -152.3(2)
C3B C4B C5B C6B 72.3(2)
C4A C5A C6A C7A -1.9(3)
C4B C5B C6B C7B -0.8(2)
C5A C6A C7A O1A 33.8(2)
C5A C6A C7A C1A -71.5(2)
C8A C1A C7A O1A -179.70(15)
C3A C1A C7A O1A -34.84(16)
C2A C1A C7A O1A 28.2(2)
C8A C1A C7A C6A -74.8(2)
C3A C1A C7A C6A 70.0(2)
C2A C1A C7A C6A 133.08(18)
C5B C6B C7B O1B 33.0(2)
C5B C6B C7B C1B -71.7(2)
C8B C1B C7B O1B 179.32(17)
C3B C1B C7B O1B -35.73(18)
C2B C1B C7B O1B 26.6(2)
C8B C1B C7B C6B -75.6(2)
C3B C1B C7B C6B 69.4(2)
C2B C1B C7B C6B 131.7(2)
C3A C1A C8A F2A 20.7(3)
C2A C1A C8A F2A -56.2(3)
C7A C1A C8A F2A 154.61(18)
C3A C1A C8A F3A 144.7(2)
C2A C1A C8A F3A 67.8(2)
C7A C1A C8A F3A -81.3(2)
C3A C1A C8A F1A -98.9(2)
C2A C1A C8A F1A -175.77(16)
C7A C1A C8A F1A 35.1(2)
C3B C1B C8B F3B 36.2(3)
C2B C1B C8B F3B -37.6(3)
C7B C1B C8B F3B 171.29(18)
C3B C1B C8B F2B 156.19(19)
C2B C1B C8B F2B 82.5(2)
C7B C1B C8B F2B -68.7(3)
C3B C1B C8B F1B -86.4(2)
C2B C1B C8B F1B -160.14(16)
C7B C1B C8B F1B 48.7(2)
C1A C2A C9A O3A 37.9(3)
C3A C2A C9A O3A -32.3(3)
C1A C2A C9A O2A -145.97(16)
C3A C2A C9A O2A 143.81(16)
C3B C2B C9B O3B 17.1(3)
C1B C2B C9B O3B 87.7(3)
C3B C2B C9B O2B -163.25(16)
C1B C2B C9B O2B -92.6(2)
C1A C3A C11A O4A 46.5(3)
C2A C3A C11A O4A 122.7(2)
C4A C3A C11A O4A -83.0(2)
C1A C3A C11A C12A -139.04(19)
C2A C3A C11A C12A -62.8(3)
C4A C3A C11A C12A 91.5(2)
C1B C3B C11B O4B 36.3(3)
C2B C3B C11B O4B 112.3(2)
C4B C3B C11B O4B -89.7(2)
C1B C3B C11B C12B -147.8(2)
C2B C3B C11B C12B -71.8(3)
C4B C3B C11B C12B 86.2(2)
O4A C11A C12A C17A 179.9(2)
C3A C11A C12A C17A 5.6(3)
O4A C11A C12A C13A -0.1(3)
C3A C11A C12A C13A -174.49(19)
O4B C11B C12B C17B -175.9(2)
C3B C11B C12B C17B 8.3(3)
O4B C11B C12B C13B 2.5(3)
C3B C11B C12B C13B -173.28(19)
C17A C12A C13A C14A 0.5(3)
C11A C12A C13A C14A -179.5(2)
C17B C12B C13B C14B -0.4(3)
C11B C12B C13B C14B -178.8(2)
C12A C13A C14A C15A 1.2(3)
C12B C13B C14B C15B 0.5(3)
C13A C14A C15A C16A -2.0(3)
C13A C14A C15A Cl1A 178.93(17)
C13B C14B C15B C16B -0.5(3)
C13B C14B C15B Cl1B 179.28(18)
C14A C15A C16A C17A 0.9(3)
Cl1A C15A C16A C17A -179.94(16)
C14B C15B C16B C17B 0.2(3)
Cl1B C15B C16B C17B -179.52(17)
C15A C16A C17A C12A 0.8(3)
C13A C12A C17A C16A -1.5(3)
C11A C12A C17A C16A 178.5(2)
C15B C16B C17B C12B -0.1(3)
C13B C12B C17B C16B 0.1(3)
C11B C12B C17B C16B 178.5(2)
C6A C7A O1A C4A -50.77(17)
C1A C7A O1A C4A 58.10(16)
C18A C4A O1A C7A 177.49(19)
C5A C4A O1A C7A 49.53(19)
C3A C4A O1A C7A -57.53(16)
C6B C7B O1B C4B -50.70(18)
C1B C7B O1B C4B 58.66(17)
C18B C4B O1B C7B 176.3(2)
C5B C4B O1B C7B 49.76(19)
C3B C4B O1B C7B -58.16(17)
O3A C9A O2A C10A 1.3(3)
C2A C9A O2A C10A -175.04(18)
O3B C9B O2B C10B -0.2(3)
C2B C9B O2B C10B -179.9(2)
